data_2231396
loop_
_publ_author_name
'Cui, Fenghua'
'Zhang, Shuxia'

_publ_section_title
;
 Di-\m-acetato-\k^3^<i>O</i>,<i>O</i>':<i>O</i>';\k^3^<i>O</i>:<i>O</i>,<i>O</i>'-bis[(acetato-\k^2^<i>O</i>,<i>O</i>')bis(5-nitro-1,10-phenanthroline-\k^2^<i>N</i>,<i>N</i>')cadmium]
;
_journal_coeditor_code BG2418
_journal_issue 9
_journal_name_full 'Acta Crystallographica Section E'
_journal_page_first m1247
_journal_paper_doi 10.1107/S1600536811032259
_journal_volume 67
_journal_year 2011
_chemical_formula_iupac '[Cd2 (C2 H3 O2)4 (C12 H7 N3 O2)2]'
_chemical_formula_moiety 'C32 H26 Cd2 N6 O12'
_chemical_formula_sum 'C32 H26 Cd2 N6 O12'
_chemical_formula_weight 911.39
_chemical_name_systematic
;
Di-\m-acetato-
\k^3^<i>O</i>,<i>O</i>':<i>O</i>';\k^3^<i>O</i>:<i>O</i>,<i>O</i>'-
bis[(acetato-\k^2^<i>O</i>,<i>O</i>')bis(5-nitro-1,10-phenanthroline-
\k^2^<i>N</i>,<i>N</i>')cadmium]
;
_space_group_IT_number 14
_symmetry_cell_setting monoclinic
_symmetry_space_group_name_Hall '-P 2ybc'
_symmetry_space_group_name_H-M 'P 1 21/c 1'
_atom_sites_solution_hydrogens geom
_atom_sites_solution_primary direct
_atom_sites_solution_secondary difmap
_audit_creation_method SHELXL-97
_cell_angle_alpha 90.00
_cell_angle_beta 94.531(2)
_cell_angle_gamma 90.00
_cell_formula_units_Z 4
_cell_length_a 18.653(3)
_cell_length_b 11.2236(16)
_cell_length_c 15.510(2)
_cell_measurement_reflns_used 7675
_cell_measurement_temperature 298(2)
_cell_measurement_theta_max 27.98
_cell_measurement_theta_min 2.45
_cell_volume 3236.9(8)
_computing_cell_refinement 'SAINT (Bruker, 1997)'
_computing_data_collection 'SMART (Bruker, 1997)'
_computing_data_reduction 'SAINT (Bruker, 1997)'
_computing_molecular_graphics 'SHELXTL (Sheldrick,2008)'
_computing_publication_material 'publCIF (Westrip, 2010)'
_computing_structure_refinement 'SHELXL97 (Sheldrick, 2008)'
_computing_structure_solution 'SHELXS97 (Sheldrick, 2008)'
_diffrn_ambient_temperature 298(2)
_diffrn_measured_fraction_theta_full 0.992
_diffrn_measured_fraction_theta_max 0.992
_diffrn_measurement_device_type 'Bruker SMART CCD area-detector'
_diffrn_measurement_method 'phi and omega scans'
_diffrn_radiation_monochromator graphite
_diffrn_radiation_source 'fine-focus sealed tube'
_diffrn_radiation_type MoK\a
_diffrn_radiation_wavelength 0.71073
_diffrn_reflns_av_R_equivalents 0.0220
_diffrn_reflns_av_sigmaI/netI 0.0248
_diffrn_reflns_limit_h_max 22
_diffrn_reflns_limit_h_min -22
_diffrn_reflns_limit_k_max 12
_diffrn_reflns_limit_k_min -13
_diffrn_reflns_limit_l_max 18
_diffrn_reflns_limit_l_min -18
_diffrn_reflns_number 17895
_diffrn_reflns_theta_full 25.50
_diffrn_reflns_theta_max 25.50
_diffrn_reflns_theta_min 2.24
_diffrn_standards_number 0
_exptl_absorpt_coefficient_mu 1.390
_exptl_absorpt_correction_T_max 0.7052
_exptl_absorpt_correction_T_min 0.5734
_exptl_absorpt_correction_type multi-scan
_exptl_absorpt_process_details '(SADABS; Bruker, 1997)'
_exptl_crystal_colour colourless
_exptl_crystal_density_diffrn 1.870
_exptl_crystal_density_method 'not measured'
_exptl_crystal_description block
_exptl_crystal_F_000 1808
_exptl_crystal_size_max 0.45
_exptl_crystal_size_mid 0.30
_exptl_crystal_size_min 0.27
_refine_diff_density_max 0.532
_refine_diff_density_min -0.355
_refine_ls_extinction_method none
_refine_ls_goodness_of_fit_ref 1.020
_refine_ls_hydrogen_treatment constr
_refine_ls_matrix_type full
_refine_ls_number_parameters 473
_refine_ls_number_reflns 5988
_refine_ls_number_restraints 0
_refine_ls_restrained_S_all 1.020
_refine_ls_R_factor_all 0.0350
_refine_ls_R_factor_gt 0.0248
_refine_ls_shift/su_max 0.001
_refine_ls_shift/su_mean 0.000
_refine_ls_structure_factor_coef Fsqd
_refine_ls_weighting_details 'calc w=1/[\s^2^(Fo^2^)+(0.0212P)^2^+2.6794P] where P=(Fo^2^+2Fc^2^)/3'
_refine_ls_weighting_scheme calc
_refine_ls_wR_factor_gt 0.0520
_refine_ls_wR_factor_ref 0.0567
_reflns_number_gt 4970
_reflns_number_total 5988
_reflns_threshold_expression I>2sigma(I)
_cod_data_source_file bg2418.cif
_cod_data_source_block I
_cod_original_sg_symbol_H-M 'P 21/c'
_cod_database_code 2231396
_cod_database_fobs_code 2231396

loop_
_symmetry_equiv_pos_as_xyz
'x, y, z'
'-x, y+1/2, -z+1/2'
'-x, -y, -z'
'x, -y-1/2, z-1/2'

loop_
_atom_site_type_symbol
_atom_site_label
_atom_site_fract_x
_atom_site_fract_y
_atom_site_fract_z
_atom_site_U_iso_or_equiv
_atom_site_adp_type
_atom_site_calc_flag
_atom_site_refinement_flags
_atom_site_occupancy
_atom_site_symmetry_multiplicity
Cd Cd1 0.153577(11) 0.216216(18) 0.355331(13) 0.03362(6) Uani d . 1 1
Cd Cd2 0.338957(11) 0.11507(2) 0.311746(14) 0.03789(7) Uani d . 1 1
O O1 0.09881(18) -0.2330(3) 0.7358(2) 0.0970(11) Uani d . 1 1
O O2 0.20827(17) -0.1747(3) 0.73914(19) 0.0898(10) Uani d . 1 1
O O3 0.3288(2) -0.3161(3) 0.6785(2) 0.1007(11) Uani d . 1 1
O O4 0.38206(17) -0.2012(3) 0.77268(17) 0.0841(9) Uani d . 1 1
O O5 0.06501(14) 0.3349(2) 0.42283(18) 0.0681(7) Uani d . 1 1
O O6 0.13052(13) 0.4173(2) 0.33063(17) 0.0642(7) Uani d . 1 1
O O7 0.12037(12) 0.1684(2) 0.20738(14) 0.0525(6) Uani d . 1 1
O O8 0.21683(11) 0.0811(2) 0.26526(13) 0.0483(6) Uani d . 1 1
O O9 0.27715(11) 0.27093(18) 0.36736(15) 0.0481(5) Uani d . 1 1
O O10 0.37470(13) 0.3381(2) 0.31632(16) 0.0600(6) Uani d . 1 1
O O11 0.35271(13) 0.1120(2) 0.15096(17) 0.0677(7) Uani d . 1 1
O O12 0.42983(13) 0.0344(3) 0.24598(15) 0.0675(7) Uani d . 1 1
N N1 0.08544(11) 0.0405(2) 0.38311(14) 0.0332(5) Uani d . 1 1
N N2 0.18945(11) 0.1377(2) 0.49403(14) 0.0312(5) Uani d . 1 1
N N3 0.14639(18) -0.1784(3) 0.70622(19) 0.0553(7) Uani d . 1 1
N N4 0.31140(12) -0.0453(2) 0.40541(15) 0.0358(6) Uani d . 1 1
N N5 0.41221(12) 0.1226(2) 0.44876(16) 0.0389(6) Uani d . 1 1
N N6 0.35865(17) -0.2219(3) 0.6989(2) 0.0574(8) Uani d . 1 1
C C1 0.23903(15) 0.1877(3) 0.54803(19) 0.0372(7) Uani d . 1 1
H H1 0.2637 0.2534 0.5291 0.045 Uiso calc R 1 1
C C2 0.25597(16) 0.1468(3) 0.63140(19) 0.0419(7) Uani d . 1 1
H H2 0.2903 0.1861 0.6677 0.050 Uiso calc R 1 1
C C3 0.22194(16) 0.0487(3) 0.65971(19) 0.0415(7) Uani d . 1 1
H H3A 0.2325 0.0211 0.7158 0.050 Uiso calc R 1 1
C C4 0.17054(14) -0.0108(3) 0.60346(17) 0.0330(6) Uani d . 1 1
C C5 0.13060(16) -0.1160(3) 0.62330(19) 0.0387(7) Uani d . 1 1
C C6 0.07871(16) -0.1638(3) 0.5686(2) 0.0406(7) Uani d . 1 1
H H6 0.0536 -0.2305 0.5854 0.049 Uiso calc R 1 1
C C7 0.06202(14) -0.1134(2) 0.48562(19) 0.0346(6) Uani d . 1 1
C C8 0.00779(15) -0.1598(3) 0.4266(2) 0.0413(7) Uani d . 1 1
H H8 -0.0187 -0.2258 0.4413 0.050 Uiso calc R 1 1
C C9 -0.00546(15) -0.1073(3) 0.3480(2) 0.0446(8) Uani d . 1 1
H H9 -0.0405 -0.1373 0.3079 0.054 Uiso calc R 1 1
C C10 0.03473(15) -0.0076(3) 0.32916(19) 0.0409(7) Uani d . 1 1
H H10 0.0254 0.0277 0.2752 0.049 Uiso calc R 1 1
C C11 0.09979(13) -0.0126(2) 0.46114(17) 0.0294(6) Uani d . 1 1
C C12 0.15494(13) 0.0393(2) 0.52054(17) 0.0284(6) Uani d . 1 1
C C13 0.26377(17) -0.1284(3) 0.3811(2) 0.0444(8) Uani d . 1 1
H H13 0.2411 -0.1253 0.3255 0.053 Uiso calc R 1 1
C C14 0.24642(18) -0.2205(3) 0.4360(2) 0.0497(8) Uani d . 1 1
H H14 0.2127 -0.2777 0.4172 0.060 Uiso calc R 1 1
C C15 0.27917(18) -0.2260(3) 0.5171(2) 0.0479(8) Uani d . 1 1
H H15 0.2676 -0.2873 0.5539 0.057 Uiso calc R 1 1
C C16 0.33037(15) -0.1403(3) 0.54626(19) 0.0368(7) Uani d . 1 1
C C17 0.36932(16) -0.1328(3) 0.63118(19) 0.0407(7) Uani d . 1 1
C C18 0.41653(16) -0.0459(3) 0.6530(2) 0.0468(8) Uani d . 1 1
H H18 0.4386 -0.0434 0.7088 0.056 Uiso calc R 1 1
C C19 0.43346(15) 0.0422(3) 0.5924(2) 0.0419(7) Uani d . 1 1
C C20 0.48556(17) 0.1302(3) 0.6119(2) 0.0522(9) Uani d . 1 1
H H20 0.5096 0.1340 0.6667 0.063 Uiso calc R 1 1
C C21 0.50047(18) 0.2098(3) 0.5500(2) 0.0544(9) Uani d . 1 1
H H21 0.5357 0.2676 0.5613 0.065 Uiso calc R 1 1
C C22 0.46233(16) 0.2035(3) 0.4695(2) 0.0487(8) Uani d . 1 1
H H22 0.4726 0.2592 0.4279 0.058 Uiso calc R 1 1
C C23 0.39777(14) 0.0407(2) 0.50929(18) 0.0336(6) Uani d . 1 1
C C24 0.34502(14) -0.0502(2) 0.48610(18) 0.0327(6) Uani d . 1 1
C C25 0.08465(16) 0.4241(3) 0.3849(2) 0.0400(7) Uani d . 1 1
C C26 0.05399(19) 0.5449(3) 0.4043(2) 0.0534(9) Uani d . 1 1
H H26A 0.0024 0.5415 0.3971 0.080 Uiso calc R 1 1
H H26B 0.0711 0.6029 0.3653 0.080 Uiso calc R 1 1
H H26C 0.0690 0.5670 0.4627 0.080 Uiso calc R 1 1
C C27 0.17103(16) 0.0989(3) 0.20191(18) 0.0382(7) Uani d . 1 1
C C28 0.1775(2) 0.0289(3) 0.1205(2) 0.0625(10) Uani d . 1 1
H H28A 0.1586 -0.0498 0.1274 0.094 Uiso calc R 1 1
H H28B 0.2271 0.0237 0.1088 0.094 Uiso calc R 1 1
H H28C 0.1508 0.0680 0.0731 0.094 Uiso calc R 1 1
C C29 0.32114(16) 0.3550(3) 0.35672(19) 0.0393(7) Uani d . 1 1
C C30 0.3064(2) 0.4736(3) 0.3955(2) 0.0621(10) Uani d . 1 1
H H30A 0.3158 0.4695 0.4572 0.093 Uiso calc R 1 1
H H30B 0.2569 0.4948 0.3816 0.093 Uiso calc R 1 1
H H30C 0.3369 0.5327 0.3727 0.093 Uiso calc R 1 1
C C31 0.40692(16) 0.0530(3) 0.1693(2) 0.0455(8) Uani d . 1 1
C C32 0.4482(2) -0.0005(4) 0.0988(2) 0.0668(11) Uani d . 1 1
H H32A 0.4285 -0.0772 0.0831 0.100 Uiso calc R 1 1
H H32B 0.4979 -0.0093 0.1194 0.100 Uiso calc R 1 1
H H32C 0.4446 0.0509 0.0492 0.100 Uiso calc R 1 1

loop_
_atom_site_aniso_label
_atom_site_aniso_U_11
_atom_site_aniso_U_22
_atom_site_aniso_U_33
_atom_site_aniso_U_12
_atom_site_aniso_U_13
_atom_site_aniso_U_23
Cd1 0.03478(11) 0.03301(12) 0.03320(12) 0.00200(9) 0.00347(8) 0.00199(9)
Cd2 0.03589(12) 0.04232(14) 0.03546(13) 0.00713(10) 0.00274(9) 0.00228(10)
O1 0.108(2) 0.112(3) 0.072(2) -0.028(2) 0.0169(18) 0.0439(19)
O2 0.090(2) 0.093(2) 0.083(2) 0.0017(18) -0.0210(17) 0.0416(18)
O3 0.153(3) 0.071(2) 0.076(2) -0.020(2) -0.004(2) 0.0205(17)
O4 0.110(2) 0.094(2) 0.0455(17) -0.0083(18) -0.0104(16) 0.0207(15)
O5 0.0853(19) 0.0397(14) 0.0835(19) 0.0032(13) 0.0332(15) 0.0058(13)
O6 0.0615(15) 0.0558(16) 0.0793(18) 0.0120(12) 0.0319(14) 0.0035(13)
O7 0.0557(14) 0.0577(15) 0.0440(13) 0.0169(12) 0.0033(11) 0.0046(11)
O8 0.0389(11) 0.0693(16) 0.0357(12) 0.0023(11) -0.0022(9) -0.0026(11)
O9 0.0405(12) 0.0354(13) 0.0681(16) -0.0020(10) 0.0028(11) 0.0037(11)
O10 0.0537(14) 0.0607(16) 0.0675(17) 0.0029(12) 0.0158(12) 0.0133(13)
O11 0.0544(15) 0.0778(19) 0.0709(18) 0.0270(14) 0.0054(13) 0.0039(14)
O12 0.0626(15) 0.097(2) 0.0430(15) 0.0242(15) 0.0035(12) -0.0009(14)
N1 0.0309(12) 0.0358(14) 0.0329(13) -0.0005(10) 0.0028(10) -0.0028(10)
N2 0.0317(12) 0.0315(13) 0.0304(13) -0.0011(10) 0.0025(10) -0.0017(10)
N3 0.068(2) 0.0501(18) 0.0484(18) 0.0061(16) 0.0112(16) 0.0147(14)
N4 0.0377(13) 0.0329(14) 0.0361(14) 0.0031(11) -0.0008(10) -0.0048(11)
N5 0.0386(13) 0.0345(14) 0.0429(15) 0.0015(11) -0.0015(11) 0.0004(11)
N6 0.0659(19) 0.056(2) 0.051(2) 0.0055(16) 0.0066(15) 0.0101(15)
C1 0.0371(15) 0.0371(17) 0.0372(17) -0.0041(13) 0.0022(13) -0.0056(13)
C2 0.0416(16) 0.046(2) 0.0370(17) -0.0005(14) -0.0030(13) -0.0127(14)
C3 0.0447(17) 0.051(2) 0.0290(16) 0.0092(15) 0.0005(13) -0.0032(14)
C4 0.0326(14) 0.0359(16) 0.0317(15) 0.0085(12) 0.0096(12) -0.0012(12)
C5 0.0446(17) 0.0372(17) 0.0360(17) 0.0099(14) 0.0137(13) 0.0094(13)
C6 0.0396(16) 0.0326(17) 0.052(2) 0.0020(13) 0.0179(14) 0.0054(14)
C7 0.0311(14) 0.0281(16) 0.0458(18) 0.0030(12) 0.0102(12) -0.0037(13)
C8 0.0318(15) 0.0306(17) 0.063(2) -0.0027(13) 0.0110(14) -0.0094(15)
C9 0.0352(16) 0.0437(19) 0.054(2) -0.0011(14) -0.0021(14) -0.0171(16)
C10 0.0379(16) 0.0472(19) 0.0367(17) -0.0010(14) -0.0018(13) -0.0067(14)
C11 0.0255(13) 0.0278(15) 0.0354(16) 0.0037(11) 0.0063(11) -0.0040(12)
C12 0.0264(13) 0.0300(15) 0.0294(14) 0.0040(11) 0.0053(11) -0.0005(11)
C13 0.0512(18) 0.0377(19) 0.0435(19) 0.0017(15) -0.0005(14) -0.0115(14)
C14 0.0525(19) 0.0393(19) 0.057(2) -0.0088(15) 0.0051(16) -0.0115(16)
C15 0.055(2) 0.0375(19) 0.053(2) 0.0018(15) 0.0137(16) 0.0038(15)
C16 0.0368(15) 0.0343(17) 0.0401(17) 0.0089(13) 0.0071(13) -0.0015(13)
C17 0.0456(17) 0.0437(19) 0.0333(16) 0.0118(15) 0.0058(13) 0.0073(14)
C18 0.0456(18) 0.058(2) 0.0352(18) 0.0124(16) -0.0049(14) -0.0001(15)
C19 0.0371(16) 0.0456(19) 0.0421(18) 0.0085(14) -0.0029(13) -0.0019(14)
C20 0.0439(18) 0.054(2) 0.056(2) 0.0041(16) -0.0159(16) -0.0109(17)
C21 0.0441(18) 0.043(2) 0.073(3) -0.0032(15) -0.0115(17) -0.0049(18)
C22 0.0423(17) 0.0399(19) 0.063(2) -0.0012(15) -0.0023(16) 0.0036(16)
C23 0.0269(14) 0.0356(17) 0.0379(16) 0.0102(12) -0.0004(12) -0.0039(13)
C24 0.0315(14) 0.0331(16) 0.0341(16) 0.0103(12) 0.0057(12) -0.0010(12)
C25 0.0413(17) 0.0392(19) 0.0387(17) 0.0038(14) -0.0021(14) -0.0027(14)
C26 0.068(2) 0.043(2) 0.051(2) 0.0145(17) 0.0136(17) -0.0001(16)
C27 0.0400(16) 0.0423(19) 0.0325(16) -0.0068(14) 0.0047(13) 0.0020(13)
C28 0.070(2) 0.070(3) 0.046(2) 0.001(2) -0.0017(18) -0.0157(18)
C29 0.0422(17) 0.0385(18) 0.0357(17) -0.0014(14) -0.0054(14) 0.0044(13)
C30 0.079(3) 0.041(2) 0.065(2) -0.0060(18) -0.006(2) -0.0071(17)
C31 0.0398(17) 0.050(2) 0.048(2) 0.0037(15) 0.0097(15) 0.0002(16)
C32 0.070(2) 0.076(3) 0.057(2) 0.013(2) 0.0203(19) -0.005(2)

loop_
_atom_type_symbol
_atom_type_description
_atom_type_scat_dispersion_real
_atom_type_scat_dispersion_imag
_atom_type_scat_source
C C 0.0033 0.0016 'International Tables Vol C Tables 4.2.6.8 and 6.1.1.4'
H H 0.0000 0.0000 'International Tables Vol C Tables 4.2.6.8 and 6.1.1.4'
N N 0.0061 0.0033 'International Tables Vol C Tables 4.2.6.8 and 6.1.1.4'
O O 0.0106 0.0060 'International Tables Vol C Tables 4.2.6.8 and 6.1.1.4'
Cd Cd -0.8075 1.2024 'International Tables Vol C Tables 4.2.6.8 and 6.1.1.4'

loop_
_geom_angle_atom_site_label_1
_geom_angle_atom_site_label_2
_geom_angle_atom_site_label_3
_geom_angle
O6 Cd1 N2 123.08(9)
O6 Cd1 O9 85.86(8)
N2 Cd1 O9 79.78(8)
O6 Cd1 O7 91.67(9)
N2 Cd1 O7 145.14(8)
O9 Cd1 O7 108.02(8)
O6 Cd1 N1 137.13(8)
N2 Cd1 N1 69.37(7)
O9 Cd1 N1 136.12(7)
O7 Cd1 N1 83.53(8)
O6 Cd1 O5 54.11(8)
N2 Cd1 O5 88.02(8)
O9 Cd1 O5 120.91(8)
O7 Cd1 O5 113.85(9)
N1 Cd1 O5 89.16(8)
O6 Cd1 O8 127.10(8)
N2 Cd1 O8 100.06(7)
O9 Cd1 O8 72.22(7)
O7 Cd1 O8 53.74(7)
N1 Cd1 O8 83.04(7)
O5 Cd1 O8 165.93(8)
O6 Cd1 C25 27.24(8)
N2 Cd1 C25 105.62(8)
O9 Cd1 C25 103.49(8)
O7 Cd1 C25 105.32(8)
N1 Cd1 C25 114.20(9)
O5 Cd1 C25 26.93(8)
O8 Cd1 C25 152.81(8)
O12 Cd2 O9 154.02(9)
O12 Cd2 O8 122.81(8)
O9 Cd2 O8 74.79(8)
O12 Cd2 N4 100.31(9)
O9 Cd2 N4 101.90(8)
O8 Cd2 N4 79.41(8)
O12 Cd2 N5 91.08(8)
O9 Cd2 N5 84.82(8)
O8 Cd2 N5 137.05(8)
N4 Cd2 N5 68.23(8)
O12 Cd2 O11 53.49(8)
O9 Cd2 O11 118.25(8)
O8 Cd2 O11 82.38(8)
N4 Cd2 O11 129.19(8)
N5 Cd2 O11 140.16(8)
O12 Cd2 O10 101.60(9)
O9 Cd2 O10 52.43(7)
O8 Cd2 O10 113.80(8)
N4 Cd2 O10 141.00(8)
N5 Cd2 O10 79.47(8)
O11 Cd2 O10 89.67(8)
O12 Cd2 C31 26.95(8)
O9 Cd2 C31 141.09(9)
O8 Cd2 C31 102.15(8)
N4 Cd2 C31 115.84(9)
N5 Cd2 C31 116.85(9)
O11 Cd2 C31 26.62(8)
O10 Cd2 C31 97.71(9)
C25 O5 Cd1 90.12(19)
C25 O6 Cd1 94.4(2)
C27 O7 Cd1 93.79(18)
C27 O8 Cd2 141.80(19)
C27 O8 Cd1 91.11(18)
Cd2 O8 Cd1 102.95(8)
C29 O9 Cd2 99.70(19)
C29 O9 Cd1 144.47(19)
Cd2 O9 Cd1 106.59(8)
C29 O10 Cd2 86.91(19)
C31 O11 Cd2 85.6(2)
C31 O12 Cd2 98.7(2)
C10 N1 C11 117.7(2)
C10 N1 Cd1 125.5(2)
C11 N1 Cd1 116.77(17)
C1 N2 C12 118.5(2)
C1 N2 Cd1 123.35(19)
C12 N2 Cd1 118.05(16)
O1 N3 O2 124.0(3)
O1 N3 C5 118.3(3)
O2 N3 C5 117.7(3)
C13 N4 C24 119.1(3)
C13 N4 Cd2 121.9(2)
C24 N4 Cd2 118.97(18)
C22 N5 C23 118.1(3)
C22 N5 Cd2 124.9(2)
C23 N5 Cd2 116.91(17)
O4 N6 O3 122.0(3)
O4 N6 C17 118.8(3)
O3 N6 C17 119.1(3)
N2 C1 C2 123.2(3)
N2 C1 H1 118.4
C2 C1 H1 118.4
C3 C2 C1 119.4(3)
C3 C2 H2 120.3
C1 C2 H2 120.3
C2 C3 C4 119.7(3)
C2 C3 H3A 120.2
C4 C3 H3A 120.2
C3 C4 C12 117.0(3)
C3 C4 C5 126.3(3)
C12 C4 C5 116.6(3)
C6 C5 C4 123.3(3)
C6 C5 N3 116.4(3)
C4 C5 N3 120.3(3)
C5 C6 C7 120.5(3)
C5 C6 H6 119.7
C7 C6 H6 119.7
C11 C7 C8 118.2(3)
C11 C7 C6 119.3(3)
C8 C7 C6 122.5(3)
C9 C8 C7 119.6(3)
C9 C8 H8 120.2
C7 C8 H8 120.2
C8 C9 C10 118.3(3)
C8 C9 H9 120.8
C10 C9 H9 120.8
N1 C10 C9 124.3(3)
N1 C10 H10 117.8
C9 C10 H10 117.8
N1 C11 C7 121.9(2)
N1 C11 C12 118.1(2)
C7 C11 C12 120.0(3)
N2 C12 C4 122.1(2)
N2 C12 C11 117.7(2)
C4 C12 C11 120.3(2)
N4 C13 C14 122.1(3)
N4 C13 H13 118.9
C14 C13 H13 118.9
C15 C14 C13 119.4(3)
C15 C14 H14 120.3
C13 C14 H14 120.3
C14 C15 C16 120.8(3)
C14 C15 H15 119.6
C16 C15 H15 119.6
C15 C16 C24 116.0(3)
C15 C16 C17 127.5(3)
C24 C16 C17 116.5(3)
C18 C17 C16 122.8(3)
C18 C17 N6 115.9(3)
C16 C17 N6 121.3(3)
C17 C18 C19 121.2(3)
C17 C18 H18 119.4
C19 C18 H18 119.4
C20 C19 C23 118.4(3)
C20 C19 C18 122.4(3)
C23 C19 C18 119.1(3)
C21 C20 C19 119.3(3)
C21 C20 H20 120.4
C19 C20 H20 120.4
C20 C21 C22 118.9(3)
C20 C21 H21 120.5
C22 C21 H21 120.5
N5 C22 C21 123.7(3)
N5 C22 H22 118.1
C21 C22 H22 118.1
N5 C23 C19 121.5(3)
N5 C23 C24 118.4(2)
C19 C23 C24 120.1(3)
N4 C24 C16 122.5(3)
N4 C24 C23 117.3(3)
C16 C24 C23 120.2(3)
O5 C25 O6 121.1(3)
O5 C25 C26 120.2(3)
O6 C25 C26 118.7(3)
O5 C25 Cd1 62.96(17)
O6 C25 Cd1 58.39(17)
C26 C25 Cd1 174.0(2)
C25 C26 H26A 109.5
C25 C26 H26B 109.5
H26A C26 H26B 109.5
C25 C26 H26C 109.5
H26A C26 H26C 109.5
H26B C26 H26C 109.5
O7 C27 O8 121.3(3)
O7 C27 C28 120.1(3)
O8 C27 C28 118.5(3)
C27 C28 H28A 109.5
C27 C28 H28B 109.5
H28A C28 H28B 109.5
C27 C28 H28C 109.5
H28A C28 H28C 109.5
H28B C28 H28C 109.5
O10 C29 O9 120.5(3)
O10 C29 C30 121.6(3)
O9 C29 C30 117.9(3)
C29 C30 H30A 109.5
C29 C30 H30B 109.5
H30A C30 H30B 109.5
C29 C30 H30C 109.5
H30A C30 H30C 109.5
H30B C30 H30C 109.5
O11 C31 O12 121.8(3)
O11 C31 C32 120.4(3)
O12 C31 C32 117.8(3)
O11 C31 Cd2 67.75(19)
O12 C31 Cd2 54.32(16)
C32 C31 Cd2 170.2(3)
C31 C32 H32A 109.5
C31 C32 H32B 109.5
H32A C32 H32B 109.5
C31 C32 H32C 109.5
H32A C32 H32C 109.5
H32B C32 H32C 109.5

loop_
_geom_bond_atom_site_label_1
_geom_bond_atom_site_label_2
_geom_bond_distance
_geom_bond_publ_flag
Cd1 O6 2.324(2) y
Cd1 N2 2.372(2) y
Cd1 O9 2.378(2) y
Cd1 O7 2.390(2) y
Cd1 N1 2.403(2) y
Cd1 O5 2.423(2) y
Cd1 O8 2.429(2) y
Cd1 C25 2.721(3) ?
Cd2 O12 2.238(2) y
Cd2 O9 2.300(2) y
Cd2 O8 2.365(2) y
Cd2 N4 2.394(2) y
Cd2 N5 2.435(2) y
Cd2 O11 2.527(3) y
Cd2 O10 2.590(3) y
Cd2 C31 2.723(3) ?
O1 N3 1.199(4) ?
O2 N3 1.225(4) ?
O3 N6 1.224(4) ?
O4 N6 1.215(4) ?
O5 C25 1.232(4) ?
O6 C25 1.249(4) ?
O7 C27 1.233(4) ?
O8 C27 1.266(3) ?
O9 C29 1.270(3) ?
O10 C29 1.235(4) ?
O11 C31 1.224(4) ?
O12 C31 1.248(4) ?
N1 C10 1.327(3) ?
N1 C11 1.356(3) ?
N2 C1 1.323(3) ?
N2 C12 1.358(3) ?
N3 C5 1.473(4) ?
N4 C13 1.322(4) ?
N4 C24 1.356(3) ?
N5 C22 1.325(4) ?
N5 C23 1.355(4) ?
N6 C17 1.475(4) ?
C1 C2 1.385(4) ?
C1 H1 0.9300 ?
C2 C3 1.361(4) ?
C2 H2 0.9300 ?
C3 C4 1.413(4) ?
C3 H3A 0.9300 ?
C4 C12 1.413(4) ?
C4 C5 1.442(4) ?
C5 C6 1.347(4) ?
C6 C7 1.419(4) ?
C6 H6 0.9300 ?
C7 C11 1.401(4) ?
C7 C8 1.410(4) ?
C8 C9 1.358(4) ?
C8 H8 0.9300 ?
C9 C10 1.391(4) ?
C9 H9 0.9300 ?
C10 H10 0.9300 ?
C11 C12 1.448(4) ?
C13 C14 1.393(4) ?
C13 H13 0.9300 ?
C14 C15 1.355(5) ?
C14 H14 0.9300 ?
C15 C16 1.405(4) ?
C15 H15 0.9300 ?
C16 C24 1.417(4) ?
C16 C17 1.455(4) ?
C17 C18 1.339(4) ?
C18 C19 1.416(4) ?
C18 H18 0.9300 ?
C19 C20 1.402(4) ?
C19 C23 1.404(4) ?
C20 C21 1.356(5) ?
C20 H20 0.9300 ?
C21 C22 1.389(5) ?
C21 H21 0.9300 ?
C22 H22 0.9300 ?
C23 C24 1.443(4) ?
C25 C26 1.510(4) ?
C26 H26A 0.9600 ?
C26 H26B 0.9600 ?
C26 H26C 0.9600 ?
C27 C28 1.501(4) ?
C28 H28A 0.9600 ?
C28 H28B 0.9600 ?
C28 H28C 0.9600 ?
C29 C30 1.495(4) ?
C30 H30A 0.9600 ?
C30 H30B 0.9600 ?
C30 H30C 0.9600 ?
C31 C32 1.511(4) ?
C32 H32A 0.9600 ?
C32 H32B 0.9600 ?
C32 H32C 0.9600 ?

loop_
_geom_torsion_atom_site_label_1
_geom_torsion_atom_site_label_2
_geom_torsion_atom_site_label_3
_geom_torsion_atom_site_label_4
_geom_torsion
O6 Cd1 O5 C25 -2.85(18)
N2 Cd1 O5 C25 131.5(2)
O9 Cd1 O5 C25 54.7(2)
O7 Cd1 O5 C25 -76.6(2)
N1 Cd1 O5 C25 -159.1(2)
O8 Cd1 O5 C25 -103.0(3)
N2 Cd1 O6 C25 -55.7(2)
O9 Cd1 O6 C25 -130.7(2)
O7 Cd1 O6 C25 121.4(2)
N1 Cd1 O6 C25 39.1(3)
O5 Cd1 O6 C25 2.82(18)
O8 Cd1 O6 C25 165.36(17)
O6 Cd1 O7 C27 137.37(19)
N2 Cd1 O7 C27 -46.9(2)
O9 Cd1 O7 C27 51.2(2)
N1 Cd1 O7 C27 -85.36(19)
O5 Cd1 O7 C27 -171.56(18)
O8 Cd1 O7 C27 0.73(17)
C25 Cd1 O7 C27 161.26(18)
O12 Cd2 O8 C27 -64.1(4)
O9 Cd2 O8 C27 94.8(3)
N4 Cd2 O8 C27 -159.6(3)
N5 Cd2 O8 C27 159.4(3)
O11 Cd2 O8 C27 -27.3(3)
O10 Cd2 O8 C27 59.0(3)
C31 Cd2 O8 C27 -45.2(3)
O12 Cd2 O8 Cd1 -173.05(9)
O9 Cd2 O8 Cd1 -14.12(8)
N4 Cd2 O8 Cd1 91.44(9)
N5 Cd2 O8 Cd1 50.45(14)
O11 Cd2 O8 Cd1 -136.21(9)
O10 Cd2 O8 Cd1 -49.96(10)
C31 Cd2 O8 Cd1 -154.15(9)
O6 Cd1 O8 C27 -60.1(2)
N2 Cd1 O8 C27 153.89(17)
O9 Cd1 O8 C27 -130.36(19)
O7 Cd1 O8 C27 -0.71(16)
N1 Cd1 O8 C27 86.35(18)
O5 Cd1 O8 C27 29.6(4)
C25 Cd1 O8 C27 -45.4(3)
O6 Cd1 O8 Cd2 84.10(11)
N2 Cd1 O8 Cd2 -61.92(9)
O9 Cd1 O8 Cd2 13.83(7)
O7 Cd1 O8 Cd2 143.48(12)
N1 Cd1 O8 Cd2 -129.46(9)
O5 Cd1 O8 Cd2 173.8(3)
C25 Cd1 O8 Cd2 98.76(17)
O12 Cd2 O9 C29 -4.8(3)
O8 Cd2 O9 C29 -141.16(19)
N4 Cd2 O9 C29 143.44(18)
N5 Cd2 O9 C29 77.00(18)
O11 Cd2 O9 C29 -68.74(19)
O10 Cd2 O9 C29 -3.69(16)
C31 Cd2 O9 C29 -50.6(2)
O12 Cd2 O9 Cd1 151.05(15)
O8 Cd2 O9 Cd1 14.68(8)
N4 Cd2 O9 Cd1 -60.72(10)
N5 Cd2 O9 Cd1 -127.16(10)
O11 Cd2 O9 Cd1 87.09(11)
O10 Cd2 O9 Cd1 152.15(13)
C31 Cd2 O9 Cd1 105.27(13)
O6 Cd1 O9 C29 -9.6(4)
N2 Cd1 O9 C29 -134.3(4)
O7 Cd1 O9 C29 80.8(4)
N1 Cd1 O9 C29 -179.6(3)
O5 Cd1 O9 C29 -52.9(4)
O8 Cd1 O9 C29 121.5(4)
C25 Cd1 O9 C29 -30.5(4)
O6 Cd1 O9 Cd2 -145.66(10)
N2 Cd1 O9 Cd2 89.65(9)
O7 Cd1 O9 Cd2 -55.24(10)
N1 Cd1 O9 Cd2 44.39(15)
O5 Cd1 O9 Cd2 171.10(8)
O8 Cd1 O9 Cd2 -14.48(8)
C25 Cd1 O9 Cd2 -166.57(9)
O12 Cd2 O10 C29 -176.75(18)
O9 Cd2 O10 C29 3.74(17)
O8 Cd2 O10 C29 49.21(19)
N4 Cd2 O10 C29 -53.8(2)
N5 Cd2 O10 C29 -87.82(18)
O11 Cd2 O10 C29 130.73(18)
C31 Cd2 O10 C29 156.19(18)
O12 Cd2 O11 C31 3.4(2)
O9 Cd2 O11 C31 154.07(19)
O8 Cd2 O11 C31 -137.8(2)
N4 Cd2 O11 C31 -68.2(2)
N5 Cd2 O11 C31 35.1(3)
O10 Cd2 O11 C31 108.1(2)
O9 Cd2 O12 C31 -83.3(3)
O8 Cd2 O12 C31 44.3(3)
N4 Cd2 O12 C31 128.3(2)
N5 Cd2 O12 C31 -163.7(2)
O11 Cd2 O12 C31 -3.3(2)
O10 Cd2 O12 C31 -84.2(2)
O6 Cd1 N1 C10 63.3(3)
N2 Cd1 N1 C10 -179.8(2)
O9 Cd1 N1 C10 -131.5(2)
O7 Cd1 N1 C10 -22.1(2)
O5 Cd1 N1 C10 92.0(2)
O8 Cd1 N1 C10 -76.3(2)
C25 Cd1 N1 C10 81.8(2)
O6 Cd1 N1 C11 -115.82(19)
N2 Cd1 N1 C11 1.04(17)
O9 Cd1 N1 C11 49.4(2)
O7 Cd1 N1 C11 158.71(19)
O5 Cd1 N1 C11 -87.17(19)
O8 Cd1 N1 C11 104.57(18)
C25 Cd1 N1 C11 -97.37(19)
O6 Cd1 N2 C1 -44.8(2)
O9 Cd1 N2 C1 33.4(2)
O7 Cd1 N2 C1 140.3(2)
N1 Cd1 N2 C1 -178.4(2)
O5 Cd1 N2 C1 -88.5(2)
O8 Cd1 N2 C1 103.1(2)
C25 Cd1 N2 C1 -67.9(2)
O6 Cd1 N2 C12 132.22(18)
O9 Cd1 N2 C12 -149.61(19)
O7 Cd1 N2 C12 -42.7(2)
N1 Cd1 N2 C12 -1.36(17)
O5 Cd1 N2 C12 88.49(19)
O8 Cd1 N2 C12 -79.92(19)
C25 Cd1 N2 C12 109.10(19)
O12 Cd2 N4 C13 -90.4(2)
O9 Cd2 N4 C13 103.1(2)
O8 Cd2 N4 C13 31.3(2)
N5 Cd2 N4 C13 -177.4(2)
O11 Cd2 N4 C13 -39.6(3)
O10 Cd2 N4 C13 146.3(2)
C31 Cd2 N4 C13 -67.1(2)
O12 Cd2 N4 C24 90.4(2)
O9 Cd2 N4 C24 -76.0(2)
O8 Cd2 N4 C24 -147.8(2)
N5 Cd2 N4 C24 3.39(18)
O11 Cd2 N4 C24 141.21(18)
O10 Cd2 N4 C24 -32.9(3)
C31 Cd2 N4 C24 113.7(2)
O12 Cd2 N5 C22 78.2(3)
O9 Cd2 N5 C22 -76.1(2)
O8 Cd2 N5 C22 -137.2(2)
N4 Cd2 N5 C22 178.9(3)
O11 Cd2 N5 C22 53.2(3)
O10 Cd2 N5 C22 -23.4(2)
C31 Cd2 N5 C22 70.0(3)
O12 Cd2 N5 C23 -105.1(2)
O9 Cd2 N5 C23 100.6(2)
O8 Cd2 N5 C23 39.6(2)
N4 Cd2 N5 C23 -4.41(18)
O11 Cd2 N5 C23 -130.10(19)
O10 Cd2 N5 C23 153.3(2)
C31 Cd2 N5 C23 -113.3(2)
C12 N2 C1 C2 -2.1(4)
Cd1 N2 C1 C2 174.9(2)
N2 C1 C2 C3 1.8(5)
C1 C2 C3 C4 0.8(4)
C2 C3 C4 C12 -2.8(4)
C2 C3 C4 C5 179.3(3)
C3 C4 C5 C6 175.3(3)
C12 C4 C5 C6 -2.6(4)
C3 C4 C5 N3 -5.7(4)
C12 C4 C5 N3 176.4(2)
O1 N3 C5 C6 -29.0(5)
O2 N3 C5 C6 148.4(3)
O1 N3 C5 C4 152.0(3)
O2 N3 C5 C4 -30.6(4)
C4 C5 C6 C7 1.9(4)
N3 C5 C6 C7 -177.1(3)
C5 C6 C7 C11 -0.4(4)
C5 C6 C7 C8 -179.5(3)
C11 C7 C8 C9 1.0(4)
C6 C7 C8 C9 -179.9(3)
C7 C8 C9 C10 -1.0(4)
C11 N1 C10 C9 1.2(4)
Cd1 N1 C10 C9 -177.9(2)
C8 C9 C10 N1 -0.2(5)
C10 N1 C11 C7 -1.2(4)
Cd1 N1 C11 C7 178.05(19)
C10 N1 C11 C12 -179.9(2)
Cd1 N1 C11 C12 -0.7(3)
C8 C7 C11 N1 0.1(4)
C6 C7 C11 N1 -179.0(2)
C8 C7 C11 C12 178.8(2)
C6 C7 C11 C12 -0.3(4)
C1 N2 C12 C4 -0.1(4)
Cd1 N2 C12 C4 -177.31(19)
C1 N2 C12 C11 178.7(2)
Cd1 N2 C12 C11 1.6(3)
C3 C4 C12 N2 2.5(4)
C5 C4 C12 N2 -179.4(2)
C3 C4 C12 C11 -176.3(2)
C5 C4 C12 C11 1.8(4)
N1 C11 C12 N2 -0.6(4)
C7 C11 C12 N2 -179.3(2)
N1 C11 C12 C4 178.3(2)
C7 C11 C12 C4 -0.4(4)
C24 N4 C13 C14 0.6(4)
Cd2 N4 C13 C14 -178.6(2)
N4 C13 C14 C15 0.0(5)
C13 C14 C15 C16 -0.2(5)
C14 C15 C16 C24 -0.1(4)
C14 C15 C16 C17 179.1(3)
C15 C16 C17 C18 -179.0(3)
C24 C16 C17 C18 0.3(4)
C15 C16 C17 N6 1.0(5)
C24 C16 C17 N6 -179.8(3)
O4 N6 C17 C18 12.9(5)
O3 N6 C17 C18 -164.6(3)
O4 N6 C17 C16 -167.1(3)
O3 N6 C17 C16 15.5(5)
C16 C17 C18 C19 -2.5(5)
N6 C17 C18 C19 177.5(3)
C17 C18 C19 C20 -176.4(3)
C17 C18 C19 C23 2.6(4)
C23 C19 C20 C21 -0.8(5)
C18 C19 C20 C21 178.1(3)
C19 C20 C21 C22 1.6(5)
C23 N5 C22 C21 -0.6(5)
Cd2 N5 C22 C21 176.1(2)
C20 C21 C22 N5 -0.9(5)
C22 N5 C23 C19 1.3(4)
Cd2 N5 C23 C19 -175.7(2)
C22 N5 C23 C24 -177.9(3)
Cd2 N5 C23 C24 5.2(3)
C20 C19 C23 N5 -0.6(4)
C18 C19 C23 N5 -179.6(3)
C20 C19 C23 C24 178.5(3)
C18 C19 C23 C24 -0.5(4)
C13 N4 C24 C16 -0.9(4)
Cd2 N4 C24 C16 178.31(19)
C13 N4 C24 C23 178.7(2)
Cd2 N4 C24 C23 -2.1(3)
C15 C16 C24 N4 0.7(4)
C17 C16 C24 N4 -178.6(2)
C15 C16 C24 C23 -178.9(3)
C17 C16 C24 C23 1.8(4)
N5 C23 C24 N4 -2.1(4)
C19 C23 C24 N4 178.7(2)
N5 C23 C24 C16 177.5(2)
C19 C23 C24 C16 -1.7(4)
Cd1 O5 C25 O6 5.0(3)
Cd1 O5 C25 C26 -174.2(3)
Cd1 O6 C25 O5 -5.3(3)
Cd1 O6 C25 C26 174.0(2)
O6 Cd1 C25 O5 175.0(3)
N2 Cd1 C25 O5 -51.0(2)
O9 Cd1 C25 O5 -134.0(2)
O7 Cd1 C25 O5 112.7(2)
N1 Cd1 C25 O5 23.0(2)
O8 Cd1 C25 O5 148.8(2)
N2 Cd1 C25 O6 134.05(19)
O9 Cd1 C25 O6 51.1(2)
O7 Cd1 C25 O6 -62.2(2)
N1 Cd1 C25 O6 -151.94(19)
O5 Cd1 C25 O6 -175.0(3)
O8 Cd1 C25 O6 -26.2(3)
Cd1 O7 C27 O8 -1.3(3)
Cd1 O7 C27 C28 175.7(3)
Cd2 O8 C27 O7 -111.5(3)
Cd1 O8 C27 O7 1.3(3)
Cd2 O8 C27 C28 71.4(4)
Cd1 O8 C27 C28 -175.8(3)
Cd2 O10 C29 O9 -6.2(3)
Cd2 O10 C29 C30 172.9(3)
Cd2 O9 C29 O10 7.1(3)
Cd1 O9 C29 O10 -130.4(3)
Cd2 O9 C29 C30 -172.1(2)
Cd1 O9 C29 C30 50.4(5)
Cd2 O11 C31 O12 -5.7(3)
Cd2 O11 C31 C32 173.9(3)
Cd2 O12 C31 O11 6.5(4)
Cd2 O12 C31 C32 -173.1(3)
O12 Cd2 C31 O11 -174.0(4)
O9 Cd2 C31 O11 -37.8(3)
O8 Cd2 C31 O11 42.9(2)
N4 Cd2 C31 O11 126.9(2)
N5 Cd2 C31 O11 -155.60(19)
O10 Cd2 C31 O11 -73.5(2)
O9 Cd2 C31 O12 136.2(2)
O8 Cd2 C31 O12 -143.1(2)
N4 Cd2 C31 O12 -59.1(2)
N5 Cd2 C31 O12 18.4(3)
O11 Cd2 C31 O12 174.0(4)
O10 Cd2 C31 O12 100.4(2)
